data_2014797
loop_
_publ_author_name
'Khan, M. A. H.'
'Prasad, T. K.'
'Rajasekharan, M. V.'

_publ_section_title
;
 Silver(I) complexes of 2-(2-aminoethyl)pyridine: nitrate and
 perchlorate salts of
 bis[\m-2-(2-aminoethyl)pyridine-\k^2^<i>N</i>:<i>N</i>']disilver(I)
;
_journal_issue 6
_journal_name_full 'Acta Crystallographica Section C'
_journal_page_first m281
_journal_page_last m283
_journal_paper_doi 10.1107/S0108270105012448
_journal_volume 61
_journal_year 2005
_chemical_formula_iupac '[Ag2 (C7 H10 N2)2] (Cl O4)2'
_chemical_formula_moiety 'C14 H20 Ag2 N4 2+, 2Cl O4 -'
_chemical_formula_sum 'C14 H20 Ag2 Cl2 N4 O8'
_chemical_formula_weight 658.98
_chemical_name_systematic
;
bis[\m-2-(2-aminoethyl)pyridine-\k^2^N:N']disilver(I) diperchlorate
;
_space_group_IT_number 2
_symmetry_cell_setting triclinic
_symmetry_space_group_name_Hall '-P 1'
_symmetry_space_group_name_H-M 'P -1'
_atom_sites_solution_hydrogens geom
_atom_sites_solution_primary direct
_atom_sites_solution_secondary difmap
_audit_creation_method SHELXL-97
_cell_angle_alpha 98.2940(10)
_cell_angle_beta 97.9900(10)
_cell_angle_gamma 110.4950(10)
_cell_formula_units_Z 1
_cell_length_a 7.9933(5)
_cell_length_b 8.0990(5)
_cell_length_c 8.4726(5)
_cell_measurement_reflns_used 5208
_cell_measurement_temperature 100(2)
_cell_measurement_theta_max 28.26
_cell_measurement_theta_min 2.48
_cell_volume 497.67(5)
_computing_cell_refinement SMART
_computing_data_collection 'SMART (Bruker, 2000)'
_computing_data_reduction 'SAINT (Bruker, 2000)'
_computing_molecular_graphics 'ORTEP-3 for Windows  (Farrugia, 1997)'
_computing_publication_material 'SHELXL97 (Sheldrick, 1997)'
_computing_structure_refinement 'SHELXL97 (Sheldrick, 1997)'
_computing_structure_solution 'SHELXS97 (Sheldrick, 1997)'
_diffrn_ambient_temperature 100(2)
_diffrn_measured_fraction_theta_full 0.995
_diffrn_measured_fraction_theta_max 0.944
_diffrn_measurement_device_type 'Bruker SMART CCD area detector'
_diffrn_measurement_method '\f and \w scans'
_diffrn_radiation_monochromator graphite
_diffrn_radiation_source 'sealed tube'
_diffrn_radiation_type MoK\a
_diffrn_radiation_wavelength 0.71073
_diffrn_reflns_av_R_equivalents 0.0156
_diffrn_reflns_av_sigmaI/netI 0.0184
_diffrn_reflns_limit_h_max 10
_diffrn_reflns_limit_h_min -10
_diffrn_reflns_limit_k_max 10
_diffrn_reflns_limit_k_min -10
_diffrn_reflns_limit_l_max 11
_diffrn_reflns_limit_l_min -11
_diffrn_reflns_number 5743
_diffrn_reflns_theta_full 25.00
_diffrn_reflns_theta_max 28.26
_diffrn_reflns_theta_min 2.48
_diffrn_standards_decay_% 0
_diffrn_standards_interval_count 0
_diffrn_standards_interval_time 0
_diffrn_standards_number 0
_exptl_absorpt_coefficient_mu 2.288
_exptl_absorpt_correction_T_max 0.662
_exptl_absorpt_correction_T_min 0.514
_exptl_absorpt_correction_type multi-scan
_exptl_absorpt_process_details '(SADABS; Sheldrick, 1996)'
_exptl_crystal_colour colorless
_exptl_crystal_density_diffrn 2.199
_exptl_crystal_density_method 'not measured'
_exptl_crystal_description needle
_exptl_crystal_F_000 324
_exptl_crystal_size_max 0.30
_exptl_crystal_size_mid 0.27
_exptl_crystal_size_min 0.18
_refine_diff_density_max 0.415
_refine_diff_density_min -0.689
_refine_ls_extinction_method none
_refine_ls_goodness_of_fit_ref 1.129
_refine_ls_hydrogen_treatment mixed
_refine_ls_matrix_type full
_refine_ls_number_parameters 144
_refine_ls_number_reflns 2336
_refine_ls_number_restraints 0
_refine_ls_restrained_S_all 1.129
_refine_ls_R_factor_all 0.0188
_refine_ls_R_factor_gt 0.0184
_refine_ls_shift/su_max 0.002
_refine_ls_shift/su_mean 0.000
_refine_ls_structure_factor_coef Fsqd
_refine_ls_weighting_details 'w=1/[\s^2^(Fo^2^)+(0.0257P)^2^+0.2891P] where P=(Fo^2^+2Fc^2^)/3'
_refine_ls_weighting_scheme calc
_refine_ls_wR_factor_gt 0.0477
_refine_ls_wR_factor_ref 0.0480
_reflns_number_gt 2304
_reflns_number_total 2336
_reflns_threshold_expression I>2\s(I)
_cod_data_source_file fa1131.cif
_cod_data_source_block II
_cod_depositor_comments
;
The following automatic conversions were performed:
'_symmetry_cell_setting' value 'Triclinic' changed to 'triclinic'
according to '/home/saulius/struct/CIF-dictionaries/cif_core.dic'
dictionary named 'cif_core.dic' version 2.4.1 from 2010-06-29.

Automatic conversion script
Id: cif_fix_enum 1527 2010-12-29 10:47:43Z saulius 

The following automatic conversions were performed:

'_symmetry_cell_setting' value 'Triclinic' changed to 'triclinic'
according to /home/saulius/struct/CIF-dictionaries/cif_core.dic
dictionary named 'cif_core.dic' version 2.4.1 from 2010-06-29.

Automatic conversion script
Id: cif_fix_values 1715 2011-07-08 13:25:40Z adriana 
;
_cod_original_formula_sum 'C14 H20 Ag2 Cl2 N4 O8 '
_cod_database_code 2014797

loop_
_symmetry_equiv_pos_as_xyz
'x, y, z'
'-x, -y, -z'

loop_
_atom_site_label
_atom_site_fract_x
_atom_site_fract_y
_atom_site_fract_z
_atom_site_U_iso_or_equiv
_atom_site_adp_type
_atom_site_calc_flag
_atom_site_refinement_flags
_atom_site_occupancy
_atom_site_disorder_assembly
_atom_site_disorder_group
_atom_site_type_symbol
Ag 0.61995(2) 0.41385(2) 0.58872(2) 0.01498(6) Uani d . 1 . . Ag
C1 0.7366(2) 0.1531(2) 0.3848(2) 0.0158(3) Uani d . 1 . . C
H1 0.8516 0.2350 0.4475 0.019 Uiso calc R 1 . . H
C2 0.7303(3) 0.0035(2) 0.2801(2) 0.0168(3) Uani d . 1 . . C
H2 0.8382 -0.0191 0.2730 0.020 Uiso calc R 1 . . H
C3 0.5627(3) -0.1139(2) 0.1848(2) 0.0168(3) Uani d . 1 . . C
H3 0.5544 -0.2178 0.1108 0.020 Uiso calc R 1 . . H
C4 0.4080(3) -0.0772(2) 0.1993(2) 0.0152(3) Uani d . 1 . . C
H4 0.2928 -0.1550 0.1341 0.018 Uiso calc R 1 . . H
C5 0.4228(2) 0.0745(2) 0.3100(2) 0.0126(3) Uani d . 1 . . C
C6 0.2573(2) 0.1177(2) 0.3280(2) 0.0144(3) Uani d . 1 . . C
H6A 0.2830 0.2013 0.4338 0.017 Uiso calc R 1 . . H
H6B 0.1543 0.0056 0.3284 0.017 Uiso calc R 1 . . H
C7 0.2024(2) 0.2030(2) 0.1913(2) 0.0147(3) Uani d . 1 . . C
H7A 0.1874 0.1245 0.0851 0.018 Uiso calc R 1 . . H
H7B 0.0836 0.2127 0.1987 0.018 Uiso calc R 1 . . H
N1 0.5861(2) 0.1884(2) 0.40234(18) 0.0133(3) Uani d . 1 . . N
N2 0.3407(2) 0.3847(2) 0.19942(19) 0.0135(3) Uani d . 1 . . N
Cl 0.87035(5) 0.56783(5) 0.21678(5) 0.01297(9) Uani d . 1 . . Cl
O1 0.8184(2) 0.6206(2) 0.36711(17) 0.0250(3) Uani d . 1 . . O
O2 1.0143(2) 0.5031(2) 0.2502(2) 0.0279(3) Uani d . 1 . . O
O3 0.9306(2) 0.72075(19) 0.14083(17) 0.0225(3) Uani d . 1 . . O
O4 0.71336(18) 0.42709(19) 0.10729(17) 0.0211(3) Uani d . 1 . . O
H8A 0.441(4) 0.383(4) 0.189(3) 0.029(7) Uiso d . 1 . . H
H8B 0.305(4) 0.424(4) 0.113(4) 0.029(7) Uiso d . 1 . . H

loop_
_atom_site_aniso_label
_atom_site_aniso_U_11
_atom_site_aniso_U_22
_atom_site_aniso_U_33
_atom_site_aniso_U_12
_atom_site_aniso_U_13
_atom_site_aniso_U_23
Ag 0.01605(9) 0.01257(8) 0.01472(8) 0.00599(6) 0.00019(5) -0.00072(5)
C1 0.0133(8) 0.0163(8) 0.0168(8) 0.0053(7) 0.0009(6) 0.0036(7)
C2 0.0143(8) 0.0175(8) 0.0203(9) 0.0073(7) 0.0046(7) 0.0046(7)
C3 0.0193(9) 0.0144(8) 0.0166(8) 0.0071(7) 0.0042(7) 0.0006(7)
C4 0.0150(8) 0.0141(8) 0.0153(8) 0.0048(7) 0.0021(6) 0.0016(6)
C5 0.0127(8) 0.0126(8) 0.0131(8) 0.0048(6) 0.0025(6) 0.0046(6)
C6 0.0135(8) 0.0132(8) 0.0170(8) 0.0057(6) 0.0040(6) 0.0028(6)
C7 0.0125(8) 0.0130(8) 0.0170(8) 0.0047(6) 0.0004(6) 0.0007(6)
N1 0.0137(7) 0.0115(7) 0.0134(7) 0.0044(6) 0.0016(5) 0.0014(5)
N2 0.0121(7) 0.0132(7) 0.0144(7) 0.0045(6) 0.0021(6) 0.0018(6)
Cl 0.01122(19) 0.01351(19) 0.01329(19) 0.00509(15) 0.00084(14) 0.00058(15)
O1 0.0300(8) 0.0270(8) 0.0166(7) 0.0094(6) 0.0094(6) -0.0009(6)
O2 0.0208(7) 0.0290(8) 0.0371(9) 0.0175(6) -0.0012(6) 0.0034(7)
O3 0.0251(7) 0.0169(7) 0.0228(7) 0.0040(6) 0.0040(6) 0.0069(6)
O4 0.0148(6) 0.0194(7) 0.0200(7) 0.0002(5) -0.0013(5) -0.0028(5)

loop_
_atom_type_symbol
_atom_type_description
_atom_type_scat_dispersion_real
_atom_type_scat_dispersion_imag
_atom_type_scat_source
C C 0.0033 0.0016 'International Tables Vol C Tables 4.2.6.8 and 6.1.1.4'
H H 0.0000 0.0000 'International Tables Vol C Tables 4.2.6.8 and 6.1.1.4'
N N 0.0061 0.0033 'International Tables Vol C Tables 4.2.6.8 and 6.1.1.4'
O O 0.0106 0.0060 'International Tables Vol C Tables 4.2.6.8 and 6.1.1.4'
Cl Cl 0.1484 0.1585 'International Tables Vol C Tables 4.2.6.8 and 6.1.1.4'
Ag Ag -0.8971 1.1015 'International Tables Vol C Tables 4.2.6.8 and 6.1.1.4'

loop_
_geom_angle_atom_site_label_1
_geom_angle_atom_site_label_2
_geom_angle_atom_site_label_3
_geom_angle_site_symmetry_1
_geom_angle_site_symmetry_3
_geom_angle
_geom_angle_publ_flag
N1 Ag N2 . 2_666 171.48(6) y
N1 Ag O2 . 2_766 99.77(5) y
N2 Ag O2 2_666 2_766 76.42(5) y
N1 Ag O1 . . 82.61(5) y
N2 Ag O1 2_666 . 104.00(5) y
O2 Ag O1 2_766 . 80.22(5) y
N1 Ag Ag . 2_666 101.34(4) y
N2 Ag Ag 2_666 2_666 86.09(4) y
O2 Ag Ag 2_766 2_666 141.05(3) y
O1 Ag Ag . 2_666 70.56(3) y
N1 C1 C2 . . 122.80(17) n
N1 C1 H1 . . 118.6 n
C2 C1 H1 . . 118.6 n
C1 C2 C3 . . 118.64(17) n
C1 C2 H2 . . 120.7 n
C3 C2 H2 . . 120.7 n
C4 C3 C2 . . 119.09(17) n
C4 C3 H3 . . 120.5 n
C2 C3 H3 . . 120.5 n
C3 C4 C5 . . 119.54(17) n
C3 C4 H4 . . 120.2 n
C5 C4 H4 . . 120.2 n
N1 C5 C4 . . 121.13(16) n
N1 C5 C6 . . 118.21(15) n
C4 C5 C6 . . 120.65(16) n
C5 C6 C7 . . 112.02(14) n
C5 C6 H6A . . 109.2 n
C7 C6 H6A . . 109.2 n
C5 C6 H6B . . 109.2 n
C7 C6 H6B . . 109.2 n
H6A C6 H6B . . 107.9 n
N2 C7 C6 . . 111.63(14) n
N2 C7 H7A . . 109.3 n
C6 C7 H7A . . 109.3 n
N2 C7 H7B . . 109.3 n
C6 C7 H7B . . 109.3 n
H7A C7 H7B . . 108.0 n
C1 N1 C5 . . 118.77(15) n
C1 N1 Ag . . 117.23(12) n
C5 N1 Ag . . 123.86(12) n
C7 N2 Ag . 2_666 116.08(11) n
C7 N2 H8A . . 113.2(19) n
Ag N2 H8A 2_666 . 108.3(19) n
C7 N2 H8B . . 107.5(18) n
Ag N2 H8B 2_666 . 106.9(18) n
H8A N2 H8B . . 104(3) n
O2 Cl O3 . . 109.92(9) n
O2 Cl O1 . . 109.69(10) n
O3 Cl O1 . . 109.39(9) n
O2 Cl O4 . . 109.85(9) n
O3 Cl O4 . . 108.77(9) n
O1 Cl O4 . . 109.20(9) n
Cl O1 Ag . . 132.94(9) n

loop_
_geom_bond_atom_site_label_1
_geom_bond_atom_site_label_2
_geom_bond_site_symmetry_2
_geom_bond_distance
_geom_bond_publ_flag
Ag N1 . 2.1458(15) y
Ag N2 2_666 2.1498(16) y
Ag O2 2_766 2.8476(15) y
Ag O1 . 2.9529(15) y
Ag Ag 2_666 3.0923(3) y
C1 N1 . 1.353(2) n
C1 C2 . 1.375(3) n
C1 H1 . 0.9500 n
C2 C3 . 1.392(3) n
C2 H2 . 0.9500 n
C3 C4 . 1.386(3) n
C3 H3 . 0.9500 n
C4 C5 . 1.393(2) n
C4 H4 . 0.9500 n
C5 N1 . 1.353(2) n
C5 C6 . 1.503(2) n
C6 C7 . 1.521(2) n
C6 H6A . 0.9900 n
C6 H6B . 0.9900 n
C7 N2 . 1.485(2) n
C7 H7A . 0.9900 n
C7 H7B . 0.9900 n
N2 Ag 2_666 2.1498(15) n
N2 H8A . 0.83(3) n
N2 H8B . 0.89(3) n
Cl O2 . 1.4336(14) n
Cl O3 . 1.4416(14) n
Cl O1 . 1.4465(14) n
Cl O4 . 1.4506(13) n

loop_
_geom_hbond_atom_site_label_D
_geom_hbond_atom_site_label_H
_geom_hbond_atom_site_label_A
_geom_hbond_site_symmetry_A
_geom_hbond_distance_DH
_geom_hbond_distance_HA
_geom_hbond_distance_DA
_geom_hbond_angle_DHA
_geom_hbond_publ_flag
N2 H8B O3 2_665 0.89(3) 2.48(3) 3.162(2) 134(2) n
N2 H8A O4 . 0.83(3) 2.30(3) 3.099(2) 164(3) n
